data_4112126
loop_
_publ_author_name
'Marta Mart\'in'
'Olga Torres'
'Enrique O\~nate'
'Eduardo Sola'
'Luis A. Oro'

_publ_contact_author_address
;
  Dr. Marta Mart\'in
  Departamento de Qu\'imica Inorg\'anica - I.C.M.A.
  Facultad de Ciencias
  Universidad de Zaragoza - C.S.I.C.
  50009 Zaragoza, Spain
;
_publ_contact_author_email martam@unizar.es
_publ_contact_author_fax '+34 956 761187'
_publ_contact_author_name 'Dr. Marta Mart\'in'
_publ_contact_author_phone '+34 976 762026'
_publ_section_title
;
 C-H Activations at Iridium(I) Square-Planar Complexes Promoted by a Fifth
 Ligand
;
_journal_name_full 'Journal of the American Chemical Society'
_journal_page_first 18074
_journal_page_last 18084
_journal_paper_doi 10.1021/ja0557233
_journal_volume 127
_journal_year 2005
_chemical_formula_moiety 'C22 H49 Cl Ir N P2, 0.25 (C14 H16), 0.25 (C14 H16)'
_chemical_formula_sum 'C29 H57 Cl Ir N P2'
_chemical_formula_weight 709.35
_space_group_IT_number 2
_symmetry_cell_setting triclinic
_symmetry_space_group_name_Hall '-P 1'
_symmetry_space_group_name_H-M 'P -1'
_atom_sites_solution_hydrogens geom
_atom_sites_solution_primary heavy
_atom_sites_solution_secondary difmap
_audit_creation_method SHELXL-97
_cell_angle_alpha 78.694(6)
_cell_angle_beta 78.537(7)
_cell_angle_gamma 87.473(6)
_cell_formula_units_Z 2
_cell_length_a 8.4587(19)
_cell_length_b 11.443(3)
_cell_length_c 17.379(4)
_cell_measurement_reflns_used 4208
_cell_measurement_temperature 100(2)
_cell_measurement_theta_max 23.20
_cell_measurement_theta_min 2.37
_cell_volume 1616.6(7)
_computing_cell_refinement 'SAINT+ v. 6.01 (Bruker AXS, 2000)'
_computing_data_collection 'SMART v. 5.611 (Bruker AXS, 2000)'
_computing_data_reduction 'SAINT+ v. 6.01 (Bruker AXS, 2000)'
_computing_molecular_graphics 'XP program, SHELXTL v6.10,Bruker2000'
_computing_publication_material 'XCIF program, SHELXTLv6.10,BrukerAXS'
_computing_structure_refinement 'SHELXL-97 (Sheldrick, 1997)'
_computing_structure_solution 'SHELXS-97 (Sheldrick, 1990)'
_diffrn_ambient_temperature 100(2)
_diffrn_detector_area_resol_mean 8.26
_diffrn_measured_fraction_theta_full 0.989
_diffrn_measured_fraction_theta_max 0.901
_diffrn_measurement_device_type 'Bruker SMART APEX CCD system'
_diffrn_measurement_method '\w rotations with narrow frames'
_diffrn_radiation_monochromator graphite
_diffrn_radiation_source 'fine-focus sealed tube'
_diffrn_radiation_type MoK\a
_diffrn_radiation_wavelength 0.71073
_diffrn_reflns_av_R_equivalents 0.0406
_diffrn_reflns_av_sigmaI/netI 0.0882
_diffrn_reflns_limit_h_max 11
_diffrn_reflns_limit_h_min -11
_diffrn_reflns_limit_k_max 15
_diffrn_reflns_limit_k_min -15
_diffrn_reflns_limit_l_max 23
_diffrn_reflns_limit_l_min -23
_diffrn_reflns_number 20500
_diffrn_reflns_theta_full 27.50
_diffrn_reflns_theta_max 29.02
_diffrn_reflns_theta_min 1.81
_diffrn_standards_decay_% 'no decay'
_exptl_absorpt_coefficient_mu 4.328
_exptl_absorpt_correction_T_max 0.759
_exptl_absorpt_correction_T_min 0.714
_exptl_absorpt_correction_type multi-scan
_exptl_absorpt_process_details
;
  SADABS: Area-Detector Absorption Correction. (1996)  Bruker-AXS 
  within SAINT+ package, v. 6.01.
;
_exptl_crystal_colour colorless
_exptl_crystal_density_diffrn 1.457
_exptl_crystal_density_method 'not measured'
_exptl_crystal_description prism
_exptl_crystal_F_000 724
_exptl_crystal_size_max 0.10
_exptl_crystal_size_mid 0.08
_exptl_crystal_size_min 0.08
_refine_diff_density_max 1.796
_refine_diff_density_min -1.617
_refine_diff_density_rms 0.141
_refine_ls_extinction_method none
_refine_ls_goodness_of_fit_ref 0.914
_refine_ls_hydrogen_treatment mixed
_refine_ls_matrix_type full
_refine_ls_number_parameters 298
_refine_ls_number_reflns 7777
_refine_ls_number_restraints 48
_refine_ls_restrained_S_all 0.919
_refine_ls_R_factor_all 0.0535
_refine_ls_R_factor_gt 0.0418
_refine_ls_shift/su_max 0.016
_refine_ls_shift/su_mean 0.001
_refine_ls_structure_factor_coef Fsqd
_refine_ls_weighting_details 'calc w=1/[\s^2^(Fo^2^)+(0.0179P)^2^+0.0000P] where P=(Fo^2^+2Fc^2^)/3'
_refine_ls_weighting_scheme calc
_refine_ls_wR_factor_gt 0.0663
_refine_ls_wR_factor_ref 0.0692
_reflns_number_gt 6435
_reflns_number_total 7777
_reflns_threshold_expression >2sigma(I)
_cod_data_source_file ja0557233si20051107_053228_3.cif
_cod_data_source_block marta49s
_cod_original_cell_volume 1616.6(6)
_cod_database_code 4112126

loop_
_symmetry_equiv_pos_as_xyz
'x, y, z'
'-x, -y, -z'

loop_
_atom_site_label
_atom_site_type_symbol
_atom_site_fract_x
_atom_site_fract_y
_atom_site_fract_z
_atom_site_U_iso_or_equiv
_atom_site_adp_type
_atom_site_occupancy
_atom_site_symmetry_multiplicity
_atom_site_calc_flag
_atom_site_refinement_flags
_atom_site_disorder_assembly
_atom_site_disorder_group
H1A H 0.879(4) 0.846(3) 0.8195(15) 0.038(14) Uiso 1 1 d D . .
Ir1 Ir 0.98808(2) 0.917422(18) 0.743642(12) 0.02270(6) Uani 1 1 d D A .
Cl1 Cl 1.19048(15) 1.03087(11) 0.62986(7) 0.0330(3) Uani 1 1 d . . .
P1 P 0.89105(16) 1.08169(12) 0.80131(8) 0.0264(3) Uani 1 1 d . . .
P2 P 1.04110(18) 0.72970(12) 0.70978(9) 0.0365(4) Uani 1 1 d . . .
N1 N 0.8158(5) 0.9521(4) 0.6698(2) 0.0349(11) Uani 1 1 d . . .
C1 C 1.1632(7) 0.8905(4) 0.8092(3) 0.0313(13) Uani 1 1 d . . .
H1 H 1.273(6) 0.909(4) 0.785(3) 0.038 Uiso 1 1 d . . .
C2 C 1.1673(8) 0.8405(5) 0.8833(4) 0.0449(16) Uani 1 1 d . A .
H2A H 1.267(6) 0.835(4) 0.909(3) 0.054 Uiso 1 1 d . . .
H2B H 1.073(6) 0.802(5) 0.921(3) 0.054 Uiso 1 1 d . . .
C3 C 0.7288(6) 0.9728(5) 0.6274(3) 0.0364(14) Uani 1 1 d . A .
C4 C 0.6185(6) 0.9998(5) 0.5717(3) 0.0486(17) Uani 1 1 d . . .
H4A H 0.6279 1.0842 0.5460 0.073 Uiso 1 1 calc R A .
H4B H 0.5077 0.9832 0.6007 0.073 Uiso 1 1 calc R . .
H4C H 0.6459 0.9503 0.5308 0.073 Uiso 1 1 calc R . .
C5 C 0.8015(7) 1.2035(5) 0.7344(3) 0.0489(17) Uani 1 1 d . . .
H5 H 0.7367 1.1628 0.7052 0.059 Uiso 1 1 calc R . .
C6 C 0.6856(7) 1.2912(5) 0.7734(3) 0.0528(17) Uani 1 1 d . . .
H6A H 0.7434 1.3353 0.8022 0.079 Uiso 1 1 calc R . .
H6B H 0.5964 1.2472 0.8111 0.079 Uiso 1 1 calc R . .
H6C H 0.6430 1.3472 0.7321 0.079 Uiso 1 1 calc R . .
C7 C 0.9323(9) 1.2736(6) 0.6695(3) 0.085(3) Uani 1 1 d . . .
H7A H 0.8817 1.3236 0.6285 0.127 Uiso 1 1 calc R . .
H7B H 1.0079 1.2178 0.6451 0.127 Uiso 1 1 calc R . .
H7C H 0.9908 1.3242 0.6938 0.127 Uiso 1 1 calc R . .
C8 C 0.7188(6) 1.0391(5) 0.8855(3) 0.0411(15) Uani 1 1 d . . .
H8 H 0.6786 1.1136 0.9051 0.049 Uiso 1 1 calc R . .
C9 C 0.5788(7) 0.9892(6) 0.8575(4) 0.069(2) Uani 1 1 d . . .
H9A H 0.6133 0.9151 0.8386 0.104 Uiso 1 1 calc R . .
H9B H 0.5472 1.0476 0.8138 0.104 Uiso 1 1 calc R . .
H9C H 0.4867 0.9731 0.9022 0.104 Uiso 1 1 calc R . .
C10 C 0.7656(8) 0.9529(5) 0.9558(3) 0.0564(19) Uani 1 1 d . . .
H10A H 0.6696 0.9324 0.9978 0.085 Uiso 1 1 calc R . .
H10B H 0.8454 0.9904 0.9770 0.085 Uiso 1 1 calc R . .
H10C H 0.8118 0.8804 0.9381 0.085 Uiso 1 1 calc R . .
C11 C 1.0324(6) 1.1484(4) 0.8479(3) 0.0280(12) Uani 1 1 d . . .
H11 H 1.0624 1.0815 0.8889 0.034 Uiso 1 1 calc R . .
C12 C 0.9673(7) 1.2456(4) 0.8950(3) 0.0434(15) Uani 1 1 d . . .
H12A H 1.0468 1.2621 0.9255 0.065 Uiso 1 1 calc R . .
H12B H 0.8665 1.2187 0.9319 0.065 Uiso 1 1 calc R . .
H12C H 0.9468 1.3183 0.8579 0.065 Uiso 1 1 calc R . .
C13 C 1.1937(7) 1.1880(5) 0.7915(3) 0.0478(16) Uani 1 1 d . . .
H13A H 1.1787 1.2646 0.7569 0.072 Uiso 1 1 calc R . .
H13B H 1.2303 1.1280 0.7585 0.072 Uiso 1 1 calc R . .
H13C H 1.2746 1.1965 0.8233 0.072 Uiso 1 1 calc R . .
C14A C 0.9610(13) 0.7251(8) 0.6122(6) 0.028(2) Uiso 0.50 1 d PDU A 1
H14A H 0.8443 0.7476 0.6233 0.034 Uiso 0.50 1 calc PR A 1
C15A C 1.0404(17) 0.8172(12) 0.5408(8) 0.026(3) Uiso 0.50 1 d PDU A 1
H15A H 1.1538 0.7955 0.5246 0.039 Uiso 0.50 1 calc PR A 1
H15B H 1.0337 0.8959 0.5556 0.039 Uiso 0.50 1 calc PR A 1
H15C H 0.9846 0.8194 0.4962 0.039 Uiso 0.50 1 calc PR A 1
C16A C 0.9678(13) 0.6023(8) 0.5889(6) 0.029(2) Uiso 0.50 1 d PDU A 1
H16A H 0.9095 0.6053 0.5451 0.044 Uiso 0.50 1 calc PR A 1
H16B H 0.9178 0.5431 0.6351 0.044 Uiso 0.50 1 calc PR A 1
H16C H 1.0806 0.5799 0.5714 0.044 Uiso 0.50 1 calc PR A 1
C17A C 0.8938(13) 0.6227(10) 0.7647(6) 0.023(2) Uiso 0.50 1 d PU A 1
H17A H 0.9223 0.5460 0.7457 0.028 Uiso 0.50 1 calc PR A 1
C18A C 0.7194(16) 0.6546(12) 0.7548(9) 0.062(4) Uiso 0.50 1 d PU A 1
H18A H 0.6479 0.5888 0.7841 0.093 Uiso 0.50 1 calc PR A 1
H18B H 0.7137 0.6684 0.6979 0.093 Uiso 0.50 1 calc PR A 1
H18C H 0.6856 0.7269 0.7761 0.093 Uiso 0.50 1 calc PR A 1
C19A C 0.8962(13) 0.6002(10) 0.8542(7) 0.030(3) Uiso 0.50 1 d PU A 1
H19A H 0.8759 0.6752 0.8738 0.044 Uiso 0.50 1 calc PR A 1
H19B H 1.0020 0.5684 0.8631 0.044 Uiso 0.50 1 calc PR A 1
H19C H 0.8123 0.5425 0.8831 0.044 Uiso 0.50 1 calc PR A 1
C20A C 1.2487(15) 0.6659(11) 0.7340(7) 0.034(3) Uiso 0.50 1 d PU A 1
H20A H 1.2528 0.6835 0.7877 0.041 Uiso 0.50 1 calc PR A 1
C21A C 1.3836(18) 0.7354(13) 0.6767(9) 0.076(4) Uiso 0.50 1 d PU A 1
H21A H 1.4855 0.7136 0.6947 0.115 Uiso 0.50 1 calc PR A 1
H21B H 1.3632 0.8208 0.6746 0.115 Uiso 0.50 1 calc PR A 1
H21C H 1.3904 0.7172 0.6234 0.115 Uiso 0.50 1 calc PR A 1
C22A C 1.2893(15) 0.5312(11) 0.7397(7) 0.040(3) Uiso 0.50 1 d PU A 1
H22A H 1.3153 0.5130 0.6858 0.061 Uiso 0.50 1 calc PR A 1
H22B H 1.1961 0.4840 0.7709 0.061 Uiso 0.50 1 calc PR A 1
H22C H 1.3821 0.5116 0.7659 0.061 Uiso 0.50 1 calc PR A 1
C14B C 1.041(2) 0.7043(12) 0.6148(10) 0.092(5) Uiso 0.50 1 d PDU A 2
H14B H 0.9214 0.7093 0.6205 0.110 Uiso 0.50 1 calc PR A 2
C15B C 1.074(2) 0.8031(17) 0.5424(11) 0.066(6) Uiso 0.50 1 d PDU A 2
H15D H 1.1653 0.7810 0.5037 0.099 Uiso 0.50 1 calc PR A 2
H15E H 1.0989 0.8764 0.5586 0.099 Uiso 0.50 1 calc PR A 2
H15F H 0.9780 0.8161 0.5179 0.099 Uiso 0.50 1 calc PR A 2
C16B C 1.0544(17) 0.5789(11) 0.5951(9) 0.070(4) Uiso 0.50 1 d PDU A 2
H16D H 1.0541 0.5845 0.5381 0.105 Uiso 0.50 1 calc PR A 2
H16E H 0.9624 0.5311 0.6271 0.105 Uiso 0.50 1 calc PR A 2
H16F H 1.1549 0.5411 0.6074 0.105 Uiso 0.50 1 calc PR A 2
C17B C 0.9203(15) 0.6030(11) 0.7890(8) 0.037(3) Uiso 0.50 1 d PU A 2
H17B H 0.9544 0.5259 0.7716 0.044 Uiso 0.50 1 calc PR A 2
C18B C 0.7387(15) 0.6172(11) 0.7904(7) 0.044(3) Uiso 0.50 1 d PU A 2
H18D H 0.6809 0.5521 0.8297 0.065 Uiso 0.50 1 calc PR A 2
H18E H 0.7174 0.6151 0.7373 0.065 Uiso 0.50 1 calc PR A 2
H18F H 0.7017 0.6936 0.8052 0.065 Uiso 0.50 1 calc PR A 2
C19B C 0.9580(14) 0.5942(10) 0.8719(6) 0.035(3) Uiso 0.50 1 d PU A 2
H19D H 0.9181 0.6658 0.8928 0.053 Uiso 0.50 1 calc PR A 2
H19E H 1.0749 0.5874 0.8688 0.053 Uiso 0.50 1 calc PR A 2
H19F H 0.9052 0.5237 0.9077 0.053 Uiso 0.50 1 calc PR A 2
C20B C 1.2335(14) 0.6708(10) 0.7050(7) 0.028(3) Uiso 0.50 1 d PU A 2
H20B H 1.2680 0.6890 0.7531 0.033 Uiso 0.50 1 calc PR A 2
C21B C 1.3580(11) 0.7353(8) 0.6340(5) 0.021(2) Uiso 0.50 1 d PU A 2
H21D H 1.4671 0.7126 0.6427 0.031 Uiso 0.50 1 calc PR A 2
H21E H 1.3441 0.8217 0.6297 0.031 Uiso 0.50 1 calc PR A 2
H21F H 1.3422 0.7126 0.5845 0.031 Uiso 0.50 1 calc PR A 2
C22B C 1.2539(13) 0.5360(10) 0.7135(7) 0.030(3) Uiso 0.50 1 d PU A 2
H22D H 1.2325 0.5114 0.6656 0.045 Uiso 0.50 1 calc PR A 2
H22E H 1.1778 0.4964 0.7606 0.045 Uiso 0.50 1 calc PR A 2
H22F H 1.3644 0.5136 0.7198 0.045 Uiso 0.50 1 calc PR A 2
C23 C 0.6390(18) 0.6043(13) 0.0601(8) 0.059(7) Uiso 0.50 1 d PU B -1
H23A H 0.5989 0.5858 0.1181 0.089 Uiso 0.50 1 calc PR B -1
H23B H 0.6243 0.6896 0.0403 0.089 Uiso 0.50 1 calc PR B -1
H23C H 0.7538 0.5839 0.0484 0.089 Uiso 0.50 1 calc PR B -1
C24 C 0.5513(8) 0.5368(5) 0.0217(4) 0.038(3) Uiso 0.50 1 d PGU B -1
C25 C 0.5767(8) 0.4151(5) 0.0258(4) 0.034(4) Uiso 0.50 1 d PGU B -1
H25 H 0.6525 0.3746 0.0554 0.041 Uiso 0.50 1 calc PR B -1
C26 C 0.4912(9) 0.3527(6) -0.0135(4) 0.049(3) Uiso 0.50 1 d PGU B -1
H26 H 0.5085 0.2696 -0.0108 0.059 Uiso 0.50 1 calc PR B -1
C27 C 0.3803(9) 0.4121(6) -0.0569(4) 0.081(10) Uiso 0.50 1 d PGU B -1
H27 H 0.3219 0.3694 -0.0837 0.097 Uiso 0.50 1 calc PR B -1
C28 C 0.3549(9) 0.5338(6) -0.0609(4) 0.068(4) Uiso 0.50 1 d PGU B -1
H28 H 0.2791 0.5743 -0.0905 0.082 Uiso 0.50 1 calc PR B -1
C29 C 0.4404(10) 0.5962(6) -0.0216(5) 0.056(5) Uiso 0.50 1 d PGU B -1
H29 H 0.4231 0.6794 -0.0244 0.067 Uiso 0.50 1 calc PR B -1
C30 C 1.4344(16) 0.3412(12) 0.5712(7) 0.063(4) Uiso 0.50 1 d PGU B -2
H30A H 1.3400 0.3179 0.5531 0.095 Uiso 0.50 1 calc PR B -2
H30B H 1.4050 0.3456 0.6280 0.095 Uiso 0.50 1 calc PR B -2
H30C H 1.5206 0.2820 0.5636 0.095 Uiso 0.50 1 calc PR B -2
C31 C 1.4931(10) 0.4625(6) 0.5229(5) 0.039(3) Uiso 0.50 1 d PGU B -2
C32 C 1.4220(8) 0.5265(7) 0.4619(5) 0.040(3) Uiso 0.50 1 d PGU B -2
H32 H 1.3336 0.4937 0.4473 0.048 Uiso 0.50 1 calc PR B -2
C33 C 1.4801(9) 0.6385(7) 0.4225(4) 0.059(4) Uiso 0.50 1 d PGU B -2
H33 H 1.4314 0.6823 0.3808 0.070 Uiso 0.50 1 calc PR B -2
C34 C 1.6093(9) 0.6865(6) 0.4439(5) 0.032(3) Uiso 0.50 1 d PGU B -2
H34 H 1.6490 0.7631 0.4169 0.039 Uiso 0.50 1 calc PR B -2
C35 C 1.6805(8) 0.6225(7) 0.5049(5) 0.059(4) Uiso 0.50 1 d PGU B -2
H35 H 1.7688 0.6553 0.5196 0.071 Uiso 0.50 1 calc PR B -2
C36 C 1.6224(9) 0.5105(7) 0.5444(5) 0.072(4) Uiso 0.50 1 d PGU B -2
H36 H 1.6710 0.4667 0.5861 0.086 Uiso 0.50 1 calc PR B -2

loop_
_atom_site_aniso_label
_atom_site_aniso_U_11
_atom_site_aniso_U_22
_atom_site_aniso_U_33
_atom_site_aniso_U_23
_atom_site_aniso_U_13
_atom_site_aniso_U_12
Ir1 0.01945(10) 0.02941(11) 0.02188(10) -0.01078(8) -0.00491(7) 0.00182(7)
Cl1 0.0358(8) 0.0308(7) 0.0290(7) -0.0065(6) 0.0013(6) 0.0049(6)
P1 0.0266(7) 0.0315(8) 0.0216(7) -0.0074(6) -0.0059(6) 0.0093(6)
P2 0.0428(9) 0.0327(8) 0.0336(8) -0.0169(7) 0.0062(7) -0.0105(7)
N1 0.026(3) 0.058(3) 0.026(3) -0.018(2) -0.006(2) 0.001(2)
C1 0.034(3) 0.022(3) 0.039(3) -0.003(2) -0.014(3) 0.002(2)
C2 0.061(5) 0.027(3) 0.055(4) -0.009(3) -0.031(4) 0.000(3)
C3 0.024(3) 0.063(4) 0.022(3) -0.008(3) 0.000(2) -0.011(3)
C4 0.031(3) 0.086(5) 0.027(3) 0.003(3) -0.012(3) -0.017(3)
C5 0.059(4) 0.059(4) 0.035(3) -0.016(3) -0.025(3) 0.041(3)
C6 0.051(4) 0.054(4) 0.054(4) -0.013(3) -0.015(3) 0.033(3)
C7 0.122(7) 0.081(5) 0.028(4) 0.015(3) 0.001(4) 0.072(5)
C8 0.032(3) 0.047(4) 0.043(4) -0.023(3) 0.010(3) 0.002(3)
C9 0.028(4) 0.083(5) 0.103(6) -0.056(5) 0.008(4) -0.002(3)
C10 0.085(5) 0.044(4) 0.031(3) -0.015(3) 0.022(3) -0.021(3)
C11 0.037(3) 0.023(3) 0.029(3) -0.009(2) -0.013(2) 0.004(2)
C12 0.062(4) 0.034(3) 0.040(3) -0.018(3) -0.015(3) 0.007(3)
C13 0.047(4) 0.038(3) 0.061(4) -0.019(3) -0.002(3) -0.013(3)

loop_
_atom_type_symbol
_atom_type_description
_atom_type_scat_dispersion_real
_atom_type_scat_dispersion_imag
_atom_type_scat_source
C C 0.0033 0.0016 'International Tables Vol C Tables 4.2.6.8 and 6.1.1.4'
H H 0.0000 0.0000 'International Tables Vol C Tables 4.2.6.8 and 6.1.1.4'
N N 0.0061 0.0033 'International Tables Vol C Tables 4.2.6.8 and 6.1.1.4'
P P 0.1023 0.0942 'International Tables Vol C Tables 4.2.6.8 and 6.1.1.4'
Cl Cl 0.1484 0.1585 'International Tables Vol C Tables 4.2.6.8 and 6.1.1.4'
Ir Ir -1.4442 7.9887 'International Tables Vol C Tables 4.2.6.8 and 6.1.1.4'

loop_
_geom_angle_atom_site_label_1
_geom_angle_atom_site_label_2
_geom_angle_atom_site_label_3
_geom_angle
C1 Ir1 N1 176.5(2)
C1 Ir1 P2 90.08(15)
N1 Ir1 P2 90.65(12)
C1 Ir1 P1 90.61(15)
N1 Ir1 P1 89.47(12)
P2 Ir1 P1 166.88(5)
C1 Ir1 Cl1 88.21(16)
N1 Ir1 Cl1 88.28(12)
P2 Ir1 Cl1 96.68(5)
P1 Ir1 Cl1 96.43(5)
C1 Ir1 H1A 85.3(15)
N1 Ir1 H1A 98.2(15)
P2 Ir1 H1A 83.8(15)
P1 Ir1 H1A 83.2(15)
Cl1 Ir1 H1A 173.5(15)
C11 P1 C8 102.7(2)
C11 P1 C5 108.4(3)
C8 P1 C5 102.1(3)
C11 P1 Ir1 116.08(16)
C8 P1 Ir1 111.03(18)
C5 P1 Ir1 114.95(18)
C20B P2 C14B 89.9(7)
C20B P2 C17A 111.2(5)
C14B P2 C17A 98.5(6)
C20B P2 C14A 111.2(5)
C14B P2 C14A 21.3(6)
C17A P2 C14A 89.7(4)
C20B P2 C17B 99.7(5)
C14B P2 C17B 109.2(6)
C17A P2 C17B 15.2(5)
C14A P2 C17B 103.5(5)
C20B P2 C20A 15.1(5)
C14B P2 C20A 104.8(7)
C17A P2 C20A 105.9(5)
C14A P2 C20A 126.0(5)
C17B P2 C20A 92.3(5)
C20B P2 Ir1 119.3(4)
C14B P2 Ir1 122.5(5)
C17A P2 Ir1 112.2(4)
C14A P2 Ir1 109.4(3)
C17B P2 Ir1 112.4(4)
C20A P2 Ir1 111.3(4)
C3 N1 Ir1 176.9(4)
C2 C1 Ir1 134.1(5)
C2 C1 H1 105(3)
Ir1 C1 H1 121(3)
C1 C2 H2A 125(3)
C1 C2 H2B 123(3)
H2A C2 H2B 112(4)
N1 C3 C4 179.1(6)
C3 C4 H4A 109.5
C3 C4 H4B 109.5
H4A C4 H4B 109.5
C3 C4 H4C 109.5
H4A C4 H4C 109.5
H4B C4 H4C 109.5
C6 C5 C7 109.3(5)
C6 C5 P1 117.9(4)
C7 C5 P1 111.5(4)
C6 C5 H5 105.8
C7 C5 H5 105.8
P1 C5 H5 105.8
C5 C6 H6A 109.5
C5 C6 H6B 109.5
H6A C6 H6B 109.5
C5 C6 H6C 109.5
H6A C6 H6C 109.5
H6B C6 H6C 109.5
C5 C7 H7A 109.5
C5 C7 H7B 109.5
H7A C7 H7B 109.5
C5 C7 H7C 109.5
H7A C7 H7C 109.5
H7B C7 H7C 109.5
C10 C8 C9 110.8(5)
C10 C8 P1 113.2(4)
C9 C8 P1 111.2(4)
C10 C8 H8 107.1
C9 C8 H8 107.1
P1 C8 H8 107.1
C8 C9 H9A 109.5
C8 C9 H9B 109.5
H9A C9 H9B 109.5
C8 C9 H9C 109.5
H9A C9 H9C 109.5
H9B C9 H9C 109.5
C8 C10 H10A 109.5
C8 C10 H10B 109.5
H10A C10 H10B 109.5
C8 C10 H10C 109.5
H10A C10 H10C 109.5
H10B C10 H10C 109.5
C12 C11 C13 110.0(4)
C12 C11 P1 117.6(4)
C13 C11 P1 114.3(3)
C12 C11 H11 104.5
C13 C11 H11 104.5
P1 C11 H11 104.5
C11 C12 H12A 109.5
C11 C12 H12B 109.5
H12A C12 H12B 109.5
C11 C12 H12C 109.5
H12A C12 H12C 109.5
H12B C12 H12C 109.5
C11 C13 H13A 109.5
C11 C13 H13B 109.5
H13A C13 H13B 109.5
C11 C13 H13C 109.5
H13A C13 H13C 109.5
H13B C13 H13C 109.5
C15A C14A C16A 109.7(10)
C15A C14A P2 113.0(8)
C16A C14A P2 115.1(7)
C15A C14A H14A 106.1
C16A C14A H14A 106.1
P2 C14A H14A 106.1
C19A C17A C18A 107.6(10)
C19A C17A P2 111.2(7)
C18A C17A P2 115.1(8)
C19A C17A H17A 107.6
C18A C17A H17A 107.6
P2 C17A H17A 107.6
C21A C20A C22A 108.2(11)
C21A C20A P2 109.5(9)
C22A C20A P2 120.8(8)
C21A C20A H20A 105.7
C22A C20A H20A 105.7
P2 C20A H20A 105.7
C15B C14B C16B 114.0(15)
C15B C14B P2 121.5(13)
C16B C14B P2 122.6(11)
C15B C14B H14B 94.6
C16B C14B H14B 94.6
P2 C14B H14B 94.6
C14B C15B H15D 109.5
C14B C15B H15E 109.5
H15D C15B H15E 109.5
C14B C15B H15F 109.5
H15D C15B H15F 109.5
H15E C15B H15F 109.5
C14B C16B H16D 109.5
C14B C16B H16E 109.5
H16D C16B H16E 109.5
C14B C16B H16F 109.5
H16D C16B H16F 109.5
H16E C16B H16F 109.5
C19B C17B C18B 111.5(11)
C19B C17B P2 112.7(8)
C18B C17B P2 110.9(8)
C19B C17B H17B 107.2
C18B C17B H17B 107.2
P2 C17B H17B 107.2
C17B C18B H18D 109.5
C17B C18B H18E 109.5
H18D C18B H18E 109.5
C17B C18B H18F 109.5
H18D C18B H18F 109.5
H18E C18B H18F 109.5
C17B C19B H19D 109.5
C17B C19B H19E 109.5
H19D C19B H19E 109.5
C17B C19B H19F 109.5
H19D C19B H19F 109.5
H19E C19B H19F 109.5
C22B C20B C21B 110.5(9)
C22B C20B P2 118.2(8)
C21B C20B P2 113.9(8)
C22B C20B H20B 104.2
C21B C20B H20B 104.2
P2 C20B H20B 104.2
C20B C21B H21D 109.5
C20B C21B H21E 109.5
H21D C21B H21E 109.5
C20B C21B H21F 109.5
H21D C21B H21F 109.5
H21E C21B H21F 109.5
C20B C22B H22D 109.5
C20B C22B H22E 109.5
H22D C22B H22E 109.5
C20B C22B H22F 109.5
H22D C22B H22F 109.5
H22E C22B H22F 109.5
C25 C24 C29 120.0
C25 C24 C23 121.6(5)
C29 C24 C23 118.4(5)
C24 C25 C26 120.0
C24 C25 H25 120.0
C26 C25 H25 120.0
C25 C26 C27 120.0
C25 C26 H26 120.0
C27 C26 H26 120.0
C28 C27 C26 120.0
C28 C27 H27 120.0
C26 C27 H27 120.0
C27 C28 C29 120.0
C27 C28 H28 120.0
C29 C28 H28 120.0
C28 C29 C24 120.0
C28 C29 H29 120.0
C24 C29 H29 120.0
C31 C30 H30A 109.5
C31 C30 H30B 109.5
H30A C30 H30B 109.5
C31 C30 H30C 109.5
H30A C30 H30C 109.5
H30B C30 H30C 109.5
C32 C31 C36 120.0
C32 C31 C30 123.7(5)
C36 C31 C30 116.3(5)
C31 C32 C33 120.0
C31 C32 H32 120.0
C33 C32 H32 120.0
C34 C33 C32 120.0
C34 C33 H33 120.0
C32 C33 H33 120.0
C35 C34 C33 120.0
C35 C34 H34 120.0
C33 C34 H34 120.0
C34 C35 C36 120.0
C34 C35 H35 120.0
C36 C35 H35 120.0
C35 C36 C31 120.0
C35 C36 H36 120.0
C31 C36 H36 120.0

loop_
_geom_bond_atom_site_label_1
_geom_bond_atom_site_label_2
_geom_bond_distance
Ir1 C1 2.020(5)
Ir1 N1 2.102(4)
Ir1 P2 2.3383(15)
Ir1 P1 2.3424(14)
Ir1 Cl1 2.5239(13)
Ir1 H1A 1.555(10)
P1 C11 1.837(5)
P1 C8 1.854(5)
P1 C5 1.869(5)
P2 C20B 1.726(12)
P2 C14B 1.731(16)
P2 C17A 1.779(11)
P2 C14A 1.957(10)
P2 C17B 1.957(12)
P2 C20A 1.964(12)
N1 C3 1.128(6)
C1 C2 1.310(7)
C1 H1 0.96(5)
C2 H2A 1.02(5)
C2 H2B 0.99(5)
C3 C4 1.456(7)
C4 H4A 0.9800
C4 H4B 0.9800
C4 H4C 0.9800
C5 C6 1.531(7)
C5 C7 1.538(8)
C5 H5 1.0000
C6 H6A 0.9800
C6 H6B 0.9800
C6 H6C 0.9800
C7 H7A 0.9800
C7 H7B 0.9800
C7 H7C 0.9800
C8 C10 1.519(7)
C8 C9 1.537(7)
C8 H8 1.0000
C9 H9A 0.9800
C9 H9B 0.9800
C9 H9C 0.9800
C10 H10A 0.9800
C10 H10B 0.9800
C10 H10C 0.9800
C11 C12 1.528(6)
C11 C13 1.542(7)
C11 H11 1.0000
C12 H12A 0.9800
C12 H12B 0.9800
C12 H12C 0.9800
C13 H13A 0.9800
C13 H13B 0.9800
C13 H13C 0.9800
C14A C15A 1.523(8)
C14A C16A 1.534(8)
C14A H14A 1.0000
C15A H15A 0.9800
C15A H15B 0.9800
C15A H15C 0.9800
C16A H16A 0.9800
C16A H16B 0.9800
C16A H16C 0.9800
C17A C19A 1.531(14)
C17A C18A 1.538(16)
C17A H17A 1.0000
C18A H18A 0.9800
C18A H18B 0.9800
C18A H18C 0.9800
C19A H19A 0.9800
C19A H19B 0.9800
C19A H19C 0.9800
C20A C21A 1.498(18)
C20A C22A 1.552(16)
C20A H20A 1.0000
C21A H21A 0.9800
C21A H21B 0.9800
C21A H21C 0.9800
C22A H22A 0.9800
C22A H22B 0.9800
C22A H22C 0.9800
C14B C15B 1.506(9)
C14B C16B 1.534(9)
C14B H14B 1.0000
C15B H15D 0.9800
C15B H15E 0.9800
C15B H15F 0.9800
C16B H16D 0.9800
C16B H16E 0.9800
C16B H16F 0.9800
C17B C19B 1.521(16)
C17B C18B 1.534(16)
C17B H17B 1.0000
C18B H18D 0.9800
C18B H18E 0.9800
C18B H18F 0.9800
C19B H19D 0.9800
C19B H19E 0.9800
C19B H19F 0.9800
C20B C22B 1.526(15)
C20B C21B 1.540(14)
C20B H20B 1.0000
C21B H21D 0.9800
C21B H21E 0.9800
C21B H21F 0.9800
C22B H22D 0.9800
C22B H22E 0.9800
C22B H22F 0.9800
C23 C24 1.428(16)
C23 H23A 0.9800
C23 H23B 0.9800
C23 H23C 0.9800
C24 C25 1.3900
C24 C29 1.3900
C25 C26 1.3900
C25 H25 0.9500
C26 C27 1.3900
C26 H26 0.9500
C27 C28 1.3900
C27 H27 0.9500
C28 C29 1.3900
C28 H28 0.9500
C29 H29 0.9500
C30 C31 1.522(12)
C30 H30A 0.9800
C30 H30B 0.9800
C30 H30C 0.9800
C31 C32 1.3900
C31 C36 1.3900
C32 C33 1.3900
C32 H32 0.9500
C33 C34 1.3900
C33 H33 0.9500
C34 C35 1.3900
C34 H34 0.9500
C35 C36 1.3900
C35 H35 0.9500
C36 H36 0.9500
